data_4508080
loop_
_publ_author_name
'Senthil Raja, Duraisamy'
'Luo, Jheng-Hong'
'Wu, Cheng-You'
'Cheng, Yu-Jung'
'Yeh, Chun-Ting'
'Chen, Ya-Ting'
'Lo, Sheng-Han'
'Lai, Yu-Lun'
'Lin, Chia-Her'

_publ_section_title
;
 Solvothermal Synthesis, Structural Diversity, and Properties of Alkali
 Metal--Organic Frameworks Based on V-shaped Ligand
;
_journal_issue 8
_journal_name_full 'Crystal Growth &amp; Design'
_journal_page_first 3785
_journal_paper_doi 10.1021/cg400801s
_journal_volume 13
_journal_year 2013
_chemical_formula_moiety 'C59 H43 K8 N O27 S4'
_chemical_formula_sum 'C59 H43 K8 N O27 S4'
_chemical_formula_weight 1639.02
_chemical_name_systematic
; 
 ? 
;
_space_group_IT_number 15
_symmetry_cell_setting monoclinic
_symmetry_space_group_name_Hall '-C 2yc'
_symmetry_space_group_name_H-M 'C 1 2/c 1'
_atom_sites_solution_hydrogens geom
_atom_sites_solution_primary direct
_atom_sites_solution_secondary difmap
_audit_creation_method SHELXL-97
_cell_angle_alpha 90.00
_cell_angle_beta 110.2870(10)
_cell_angle_gamma 90.00
_cell_formula_units_Z 4
_cell_length_a 25.8796(5)
_cell_length_b 13.3553(3)
_cell_length_c 23.3400(5)
_cell_measurement_reflns_used 5016
_cell_measurement_temperature 295(2)
_cell_measurement_theta_max 28.0614
_cell_measurement_theta_min 2.8115
_cell_volume 7566.6(3)
_computing_cell_refinement 'SAINT V8.18C (Bruker AXS Inc.)'
_computing_data_collection 'APEX2 (Bruker AXS, 2010)'
_computing_data_reduction 'SAINT V8.18C (Bruker AXS Inc.)'
_computing_molecular_graphics 'SHELXTL (Sheldrick, 2008)'
_computing_publication_material SHELXTL
_computing_structure_refinement 'SHELXL-97 (Sheldrick, 2008)'
_computing_structure_solution 'SHELXS-97 (Sheldrick, 2008)'
_diffrn_ambient_temperature 293(2)
_diffrn_detector_area_resol_mean 8.3333
_diffrn_measured_fraction_theta_full 0.994
_diffrn_measured_fraction_theta_max 0.994
_diffrn_measurement_device_type 'Bruker APEX-II CCD'
_diffrn_measurement_method '\f and \w scans'
_diffrn_radiation_monochromator graphite
_diffrn_radiation_source 'fine-focus sealed tube'
_diffrn_radiation_type MoK\a
_diffrn_radiation_wavelength 0.71073
_diffrn_reflns_av_R_equivalents 0.0374
_diffrn_reflns_av_sigmaI/netI 0.0493
_diffrn_reflns_limit_h_max 34
_diffrn_reflns_limit_h_min -34
_diffrn_reflns_limit_k_max 17
_diffrn_reflns_limit_k_min -14
_diffrn_reflns_limit_l_max 31
_diffrn_reflns_limit_l_min -30
_diffrn_reflns_number 36161
_diffrn_reflns_theta_full 28.29
_diffrn_reflns_theta_max 28.29
_diffrn_reflns_theta_min 1.68
_exptl_absorpt_coefficient_mu 0.641
_exptl_absorpt_correction_T_max 0.908
_exptl_absorpt_correction_T_min 0.880
_exptl_absorpt_correction_type multi-scan
_exptl_absorpt_process_details 'SADABS V2008/1 (Bruker AXS)'
_exptl_crystal_colour colourless
_exptl_crystal_density_diffrn 1.439
_exptl_crystal_density_method 'not measured'
_exptl_crystal_description columnar
_exptl_crystal_F_000 3344
_exptl_crystal_size_max 0.20
_exptl_crystal_size_mid 0.20
_exptl_crystal_size_min 0.15
_refine_diff_density_max 1.814
_refine_diff_density_min -0.514
_refine_diff_density_rms 0.172
_refine_ls_extinction_method none
_refine_ls_goodness_of_fit_ref 1.055
_refine_ls_hydrogen_treatment constr
_refine_ls_matrix_type full
_refine_ls_number_parameters 473
_refine_ls_number_reflns 9353
_refine_ls_number_restraints 0
_refine_ls_restrained_S_all 1.055
_refine_ls_R_factor_all 0.1246
_refine_ls_R_factor_gt 0.0663
_refine_ls_shift/su_max 0.001
_refine_ls_shift/su_mean 0.000
_refine_ls_structure_factor_coef Fsqd
_refine_ls_weighting_details 'calc w=1/[\s^2^(Fo^2^)+(0.1506P)^2^+19.5778P] where P=(Fo^2^+2Fc^2^)/3'
_refine_ls_weighting_scheme calc
_refine_ls_wR_factor_gt 0.2446
_refine_ls_wR_factor_ref 0.2921
_reflns_number_gt 4997
_reflns_number_total 9353
_reflns_threshold_expression >2sigma(I)
_cod_data_source_file cg400801s_si_002.cif
_cod_data_source_block 2
_cod_original_sg_symbol_H-M 'C 2/c'
_cod_database_code 4508080

loop_
_symmetry_equiv_pos_as_xyz
'x, y, z'
'-x, y, -z+1/2'
'x+1/2, y+1/2, z'
'-x+1/2, y+1/2, -z+1/2'
'-x, -y, -z'
'x, -y, z-1/2'
'-x+1/2, -y+1/2, -z'
'x+1/2, -y+1/2, z-1/2'

loop_
_atom_site_label
_atom_site_type_symbol
_atom_site_fract_x
_atom_site_fract_y
_atom_site_fract_z
_atom_site_U_iso_or_equiv
_atom_site_adp_type
_atom_site_occupancy
_atom_site_symmetry_multiplicity
_atom_site_calc_flag
_atom_site_refinement_flags
K1 K 0.0000 0.01402(10) -0.2500 0.0308(3) Uani 1 2 d S
K2 K -0.12006(4) 0.00881(7) -0.17960(4) 0.0312(3) Uani 1 1 d .
K3 K -0.12177(4) -0.00574(7) -0.43014(4) 0.0306(3) Uani 1 1 d .
K4 K -0.5000 -0.5000 -0.5000 0.0334(4) Uani 1 2 d S
K5 K -0.50256(4) -0.30890(10) -0.62927(5) 0.0488(4) Uani 1 1 d .
S1 S -0.23982(4) -0.00248(7) -0.34524(5) 0.0253(3) Uani 1 1 d .
S2 S -0.23865(4) 0.01250(7) -0.09603(5) 0.0249(3) Uani 1 1 d .
O1 O -0.41674(13) -0.3478(2) -0.51308(14) 0.0395(8) Uani 1 1 d .
O1S O -0.0029(4) 0.6112(6) -0.1021(5) 0.098(3) Uani 0.50 1 d P
O1W O 0.00108(11) 0.0473(3) -0.12479(12) 0.0390(8) Uani 1 1 d .
H1A H -0.0162 0.0906 -0.1117 0.059 Uiso 1 1 d R
H1B H 0.0035 0.1078 -0.1349 0.059 Uiso 1 1 d R
O2 O -0.43021(14) -0.3637(2) -0.42407(15) 0.0438(8) Uani 1 1 d .
O3 O -0.19762(13) -0.0028(2) -0.37196(16) 0.0356(8) Uani 1 1 d .
O4 O -0.22483(13) -0.0051(2) -0.27970(14) 0.0345(8) Uani 1 1 d .
O5 O -0.40002(15) 0.3741(3) -0.49827(15) 0.0458(9) Uani 1 1 d .
O6 O -0.42343(12) 0.3728(2) -0.41491(14) 0.0356(7) Uani 1 1 d .
O7 O -0.09647(15) 0.1402(3) -0.25227(16) 0.0482(9) Uani 1 1 d .
O8 O -0.07830(14) 0.1383(3) -0.33857(16) 0.0479(9) Uani 1 1 d .
O9 O -0.19655(12) 0.0131(2) -0.12300(16) 0.0358(8) Uani 1 1 d .
O10 O -0.22332(13) 0.0161(2) -0.03052(14) 0.0357(7) Uani 1 1 d .
O11 O -0.08632(13) -0.1382(2) -0.23826(13) 0.0362(7) Uani 1 1 d .
O12 O -0.07155(12) -0.1230(2) -0.32654(13) 0.0329(7) Uani 1 1 d .
C1 C -0.40669(17) -0.3280(3) -0.4579(2) 0.0279(9) Uani 1 1 d .
C2 C -0.36206(17) -0.2516(3) -0.42843(19) 0.0270(9) Uani 1 1 d .
C3 C -0.35882(19) -0.2083(3) -0.3731(2) 0.0328(10) Uani 1 1 d .
H3A H -0.3824 -0.2300 -0.3533 0.039 Uiso 1 1 calc R
C4 C -0.32078(18) -0.1330(3) -0.3471(2) 0.0327(10) Uani 1 1 d .
H4A H -0.3194 -0.1032 -0.3106 0.039 Uiso 1 1 calc R
C5 C -0.28520(16) -0.1030(3) -0.37599(18) 0.0241(8) Uani 1 1 d .
C6 C -0.28613(18) -0.1475(3) -0.43014(19) 0.0309(9) Uani 1 1 d .
H6A H -0.2612 -0.1282 -0.4487 0.037 Uiso 1 1 calc R
C7 C -0.32517(17) -0.2220(3) -0.45613(19) 0.0298(9) Uani 1 1 d .
H7A H -0.3264 -0.2520 -0.4925 0.036 Uiso 1 1 calc R
C8 C -0.28279(16) 0.1027(3) -0.37311(18) 0.0237(8) Uani 1 1 d .
C9 C -0.31916(18) 0.1304(3) -0.3442(2) 0.0346(10) Uani 1 1 d .
H9A H -0.3197 0.0967 -0.3095 0.042 Uiso 1 1 calc R
C10 C -0.35475(19) 0.2097(3) -0.3683(2) 0.0349(10) Uani 1 1 d .
H10A H -0.3793 0.2294 -0.3493 0.042 Uiso 1 1 calc R
C11 C -0.35464(16) 0.2599(3) -0.41970(18) 0.0258(9) Uani 1 1 d .
C12 C -0.31735(18) 0.2322(3) -0.4475(2) 0.0302(9) Uani 1 1 d .
H12A H -0.3167 0.2664 -0.4819 0.036 Uiso 1 1 calc R
C13 C -0.28061(18) 0.1530(3) -0.42384(19) 0.0303(9) Uani 1 1 d .
H13A H -0.2552 0.1346 -0.4420 0.036 Uiso 1 1 calc R
C14 C -0.39595(17) 0.3431(3) -0.4470(2) 0.0294(9) Uani 1 1 d .
C15 C -0.10322(17) 0.1687(3) -0.3047(2) 0.0305(9) Uani 1 1 d .
C16 C -0.14609(17) 0.2511(3) -0.33127(19) 0.0272(9) Uani 1 1 d .
C17 C -0.14992(19) 0.2956(3) -0.3862(2) 0.0342(10) Uani 1 1 d .
H17A H -0.1280 0.2726 -0.4077 0.041 Uiso 1 1 calc R
C18 C -0.18614(18) 0.3741(3) -0.4093(2) 0.0327(10) Uani 1 1 d .
H18A H -0.1884 0.4043 -0.4460 0.039 Uiso 1 1 calc R
C19 C -0.28121(16) -0.0931(3) -0.12264(18) 0.0262(9) Uani 1 1 d .
C20 C -0.28362(18) -0.1385(3) -0.17724(19) 0.0316(10) Uani 1 1 d .
H20A H -0.2611 -0.1166 -0.1983 0.038 Uiso 1 1 calc R
C21 C -0.17995(19) 0.2833(3) -0.30048(19) 0.0327(10) Uani 1 1 d .
H21A H -0.1782 0.2520 -0.2643 0.039 Uiso 1 1 calc R
C22 C -0.28409(16) 0.1135(3) -0.12704(18) 0.0244(8) Uani 1 1 d .
C23 C -0.32084(18) 0.1405(3) -0.0986(2) 0.0343(10) Uani 1 1 d .
H23A H -0.3203 0.1087 -0.0629 0.041 Uiso 1 1 calc R
C24 C -0.35857(18) 0.2158(3) -0.1245(2) 0.0333(10) Uani 1 1 d .
H24A H -0.3830 0.2355 -0.1053 0.040 Uiso 1 1 calc R
C25 C -0.36051(17) 0.2624(3) -0.17832(18) 0.0258(9) Uani 1 1 d .
C26 C -0.32254(18) 0.2356(3) -0.20508(19) 0.0307(9) Uani 1 1 d .
H26A H -0.3226 0.2682 -0.2403 0.037 Uiso 1 1 calc R
C27 C -0.28434(17) 0.1604(3) -0.1799(2) 0.0308(9) Uani 1 1 d .
H27A H -0.2592 0.1418 -0.1984 0.037 Uiso 1 1 calc R
C28 C -0.09566(16) -0.1595(3) -0.29296(19) 0.0255(9) Uani 1 1 d .
N1S N -0.0287(3) 0.4609(6) -0.4443(4) 0.046(2) Uani 0.50 1 d P
C1S C 0.0084(6) 0.5268(12) -0.4042(7) 0.083(4) Uani 0.50 1 d P
H1 H 0.0416 0.4991 -0.3794 0.099 Uiso 0.50 1 d PR
C2S C -0.0217(6) 0.3542(9) -0.4520(7) 0.080(4) Uani 0.50 1 d P
H2 H 0.0167 0.3374 -0.4352 0.120 Uiso 0.50 1 calc PR
H3 H -0.0356 0.3378 -0.4947 0.120 Uiso 0.50 1 calc PR
H4 H -0.0416 0.3169 -0.4311 0.120 Uiso 0.50 1 calc PR
C3S C -0.0829(5) 0.4914(11) -0.4808(7) 0.087(5) Uani 0.50 1 d P
H5 H -0.0828 0.5614 -0.4901 0.130 Uiso 0.50 1 calc PR
H6 H -0.1076 0.4798 -0.4589 0.130 Uiso 0.50 1 calc PR
H7 H -0.0949 0.4536 -0.5181 0.130 Uiso 0.50 1 calc PR

loop_
_atom_site_aniso_label
_atom_site_aniso_U_11
_atom_site_aniso_U_22
_atom_site_aniso_U_33
_atom_site_aniso_U_23
_atom_site_aniso_U_13
_atom_site_aniso_U_12
K1 0.0281(7) 0.0317(7) 0.0294(7) 0.000 0.0061(6) 0.000
K2 0.0312(6) 0.0375(5) 0.0268(5) 0.0008(4) 0.0126(4) 0.0032(4)
K3 0.0298(6) 0.0374(5) 0.0262(5) 0.0022(4) 0.0116(4) 0.0027(4)
K4 0.0296(8) 0.0318(7) 0.0332(8) -0.0003(5) 0.0039(6) -0.0030(5)
K5 0.0331(6) 0.0670(8) 0.0508(7) -0.0127(6) 0.0203(5) -0.0038(5)
S1 0.0204(5) 0.0280(5) 0.0257(6) -0.0009(4) 0.0057(5) -0.0003(4)
S2 0.0201(5) 0.0281(5) 0.0242(6) -0.0015(4) 0.0047(4) 0.0020(4)
O1 0.0415(19) 0.0422(18) 0.0321(18) -0.0102(14) 0.0093(15) -0.0087(15)
O1S 0.132(9) 0.023(4) 0.127(8) 0.027(5) 0.029(7) 0.011(5)
O1W 0.0332(18) 0.051(2) 0.0340(19) -0.0020(14) 0.0136(15) 0.0016(14)
O2 0.047(2) 0.047(2) 0.043(2) -0.0100(15) 0.0228(17) -0.0218(16)
O3 0.0255(16) 0.0403(18) 0.045(2) -0.0017(13) 0.0171(15) -0.0005(12)
O4 0.0310(17) 0.0417(18) 0.0233(16) -0.0006(12) -0.0001(14) -0.0008(13)
O5 0.059(2) 0.0470(19) 0.0362(19) 0.0152(15) 0.0224(17) 0.0154(17)
O6 0.0329(16) 0.0401(17) 0.0356(18) 0.0029(14) 0.0142(14) 0.0088(14)
O7 0.054(2) 0.052(2) 0.039(2) 0.0164(16) 0.0160(17) 0.0143(17)
O8 0.050(2) 0.051(2) 0.048(2) 0.0051(17) 0.0251(18) 0.0199(17)
O9 0.0258(16) 0.0377(17) 0.047(2) -0.0011(14) 0.0171(15) 0.0024(12)
O10 0.0337(17) 0.0412(17) 0.0240(17) -0.0011(13) -0.0005(14) 0.0033(14)
O11 0.0403(18) 0.0424(18) 0.0263(17) -0.0094(13) 0.0122(14) -0.0075(14)
O12 0.0309(16) 0.0384(17) 0.0325(17) -0.0039(13) 0.0149(14) -0.0096(13)
C1 0.029(2) 0.025(2) 0.030(2) -0.0038(17) 0.0105(19) -0.0025(16)
C2 0.028(2) 0.026(2) 0.026(2) -0.0003(17) 0.0095(18) -0.0041(16)
C3 0.041(3) 0.034(2) 0.029(2) -0.0024(19) 0.020(2) -0.0087(19)
C4 0.038(2) 0.038(2) 0.025(2) -0.0090(18) 0.016(2) -0.0091(19)
C5 0.025(2) 0.0241(19) 0.022(2) 0.0001(16) 0.0069(17) -0.0027(16)
C6 0.034(2) 0.034(2) 0.029(2) 0.0000(18) 0.016(2) -0.0049(18)
C7 0.034(2) 0.034(2) 0.025(2) -0.0044(17) 0.0145(19) -0.0047(18)
C8 0.025(2) 0.0225(19) 0.023(2) -0.0017(15) 0.0074(17) 0.0001(15)
C9 0.040(3) 0.040(2) 0.029(2) 0.0097(19) 0.017(2) 0.009(2)
C10 0.037(2) 0.042(3) 0.033(2) 0.004(2) 0.020(2) 0.009(2)
C11 0.026(2) 0.026(2) 0.025(2) -0.0006(16) 0.0080(18) -0.0002(16)
C12 0.035(2) 0.032(2) 0.028(2) 0.0029(18) 0.017(2) 0.0006(18)
C13 0.033(2) 0.035(2) 0.026(2) -0.0005(18) 0.0150(19) 0.0006(18)
C14 0.032(2) 0.027(2) 0.029(2) 0.0014(17) 0.0098(19) -0.0016(17)
C15 0.028(2) 0.026(2) 0.038(3) 0.0032(18) 0.012(2) 0.0027(17)
C16 0.028(2) 0.026(2) 0.027(2) -0.0016(17) 0.0100(18) -0.0001(16)
C17 0.038(2) 0.036(2) 0.033(2) 0.0002(19) 0.017(2) 0.0046(19)
C18 0.039(2) 0.039(2) 0.025(2) 0.0051(18) 0.017(2) 0.0020(19)
C19 0.025(2) 0.029(2) 0.024(2) 0.0014(16) 0.0074(18) 0.0027(16)
C20 0.038(2) 0.035(2) 0.027(2) 0.0005(18) 0.017(2) -0.0039(19)
C21 0.043(3) 0.036(2) 0.022(2) 0.0038(18) 0.015(2) 0.0045(19)
C22 0.024(2) 0.0243(19) 0.024(2) -0.0031(16) 0.0071(17) 0.0006(16)
C23 0.038(2) 0.041(2) 0.029(2) 0.0110(19) 0.018(2) 0.013(2)
C24 0.033(2) 0.040(2) 0.031(2) 0.0054(19) 0.017(2) 0.0112(19)
C25 0.027(2) 0.030(2) 0.020(2) -0.0003(16) 0.0085(18) 0.0024(16)
C26 0.037(2) 0.033(2) 0.028(2) 0.0051(18) 0.018(2) 0.0059(18)
C27 0.030(2) 0.036(2) 0.031(2) -0.0001(18) 0.018(2) 0.0033(18)
C28 0.027(2) 0.0234(19) 0.027(2) -0.0029(16) 0.0100(18) 0.0003(16)
N1S 0.038(5) 0.036(4) 0.068(6) -0.006(4) 0.024(4) -0.001(4)
C1S 0.059(9) 0.086(11) 0.091(11) -0.013(9) 0.010(8) -0.007(8)
C2S 0.076(9) 0.059(8) 0.119(12) -0.015(8) 0.052(9) -0.004(7)
C3S 0.052(8) 0.098(11) 0.123(13) 0.000(9) 0.046(9) 0.008(7)

loop_
_atom_type_symbol
_atom_type_description
_atom_type_scat_dispersion_real
_atom_type_scat_dispersion_imag
_atom_type_scat_source
C C 0.0033 0.0016 'International Tables Vol C Tables 4.2.6.8 and 6.1.1.4'
H H 0.0000 0.0000 'International Tables Vol C Tables 4.2.6.8 and 6.1.1.4'
N N 0.0061 0.0033 'International Tables Vol C Tables 4.2.6.8 and 6.1.1.4'
O O 0.0106 0.0060 'International Tables Vol C Tables 4.2.6.8 and 6.1.1.4'
S S 0.1246 0.1234 'International Tables Vol C Tables 4.2.6.8 and 6.1.1.4'
K K 0.2009 0.2494 'International Tables Vol C Tables 4.2.6.8 and 6.1.1.4'

loop_
_geom_angle_atom_site_label_1
_geom_angle_atom_site_label_2
_geom_angle_atom_site_label_3
_geom_angle
_geom_angle_site_symmetry_1
_geom_angle_site_symmetry_3
O12 K1 O12 97.30(13) 2_554 .
O12 K1 O8 76.73(10) 2_554 2_554
O12 K1 O8 173.74(10) . 2_554
O12 K1 O8 173.74(10) 2_554 .
O12 K1 O8 76.73(10) . .
O8 K1 O8 109.29(16) 2_554 .
O12 K1 O1W 71.68(9) 2_554 .
O12 K1 O1W 120.90(9) . .
O8 K1 O1W 55.71(9) 2_554 .
O8 K1 O1W 112.88(10) . .
O12 K1 O1W 120.90(9) 2_554 2_554
O12 K1 O1W 71.68(9) . 2_554
O8 K1 O1W 112.88(10) 2_554 2_554
O8 K1 O1W 55.71(9) . 2_554
O1W K1 O1W 162.66(15) . 2_554
O12 K1 O7 138.52(9) 2_554 .
O12 K1 O7 89.63(10) . .
O8 K1 O7 93.63(11) 2_554 .
O8 K1 O7 44.44(9) . .
O1W K1 O7 69.77(9) . .
O1W K1 O7 100.16(9) 2_554 .
O12 K1 O7 89.63(10) 2_554 2_554
O12 K1 O7 138.52(9) . 2_554
O8 K1 O7 44.44(9) 2_554 2_554
O8 K1 O7 93.63(11) . 2_554
O1W K1 O7 100.16(9) . 2_554
O1W K1 O7 69.77(9) 2_554 2_554
O7 K1 O7 111.60(15) . 2_554
O12 K1 O11 44.21(8) 2_554 2_554
O12 K1 O11 81.42(9) . 2_554
O8 K1 O11 95.31(10) 2_554 2_554
O8 K1 O11 131.75(8) . 2_554
O1W K1 O11 115.28(8) . 2_554
O1W K1 O11 76.74(8) 2_554 2_554
O7 K1 O11 171.04(10) . 2_554
O7 K1 O11 75.46(9) 2_554 2_554
O12 K1 O11 81.42(9) 2_554 .
O12 K1 O11 44.21(8) . .
O8 K1 O11 131.75(8) 2_554 .
O8 K1 O11 95.31(10) . .
O1W K1 O11 76.74(8) . .
O1W K1 O11 115.27(8) 2_554 .
O7 K1 O11 75.46(9) . .
O7 K1 O11 171.05(10) 2_554 .
O11 K1 O11 98.11(12) 2_554 .
O12 K1 C15 83.84(10) 2_554 2_554
O12 K1 C15 160.57(10) . 2_554
O8 K1 C15 22.30(10) 2_554 2_554
O8 K1 C15 101.14(11) . 2_554
O1W K1 C15 77.98(10) . 2_554
O1W K1 C15 91.00(10) 2_554 2_554
O7 K1 C15 102.40(11) . 2_554
O7 K1 C15 22.21(10) 2_554 2_554
O11 K1 C15 86.14(9) 2_554 2_554
O11 K1 C15 153.69(10) . 2_554
O12 K1 C15 160.57(10) 2_554 .
O12 K1 C15 83.85(10) . .
O8 K1 C15 101.13(11) 2_554 .
O8 K1 C15 22.30(10) . .
O1W K1 C15 91.00(10) . .
O1W K1 C15 77.98(10) 2_554 .
O7 K1 C15 22.21(10) . .
O7 K1 C15 102.40(11) 2_554 .
O11 K1 C15 153.69(10) 2_554 .
O11 K1 C15 86.14(9) . .
C15 K1 C15 101.52(15) 2_554 .
O12 K1 H1B 83.7 2_554 .
O12 K1 H1B 132.3 . .
O8 K1 H1B 45.9 2_554 .
O8 K1 H1B 101.7 . .
O1W K1 H1B 16.6 . .
O1W K1 H1B 146.1 2_554 .
O7 K1 H1B 62.5 . .
O7 K1 H1B 89.0 2_554 .
O11 K1 H1B 124.4 2_554 .
O11 K1 H1B 89.6 . .
C15 K1 H1B 67.1 2_554 .
C15 K1 H1B 81.4 . .
O7 K2 O11 88.28(11) . .
O7 K2 O9 131.31(10) . .
O11 K2 O9 132.40(10) . .
O7 K2 O6 145.12(11) . 4_444
O11 K2 O6 79.30(9) . 4_444
O9 K2 O6 77.99(9) . 4_444
O7 K2 O2 90.52(11) . 4_454
O11 K2 O2 136.43(10) . 4_454
O9 K2 O2 76.89(10) . 4_454
O6 K2 O2 77.20(9) 4_444 4_454
O7 K2 O4 83.44(10) . .
O11 K2 O4 85.50(9) . .
O9 K2 O4 76.11(10) . .
O6 K2 O4 127.21(9) 4_444 .
O2 K2 O4 137.56(9) 4_454 .
O7 K2 O1W 73.77(10) . .
O11 K2 O1W 82.35(9) . .
O9 K2 O1W 128.07(9) . .
O6 K2 O1W 72.34(9) 4_444 .
O2 K2 O1W 55.73(9) 4_454 .
O4 K2 O1W 154.40(9) . .
O7 K2 K5 108.43(8) . 8_546
O11 K2 K5 45.77(7) . 8_546
O9 K2 K5 119.16(7) . 8_546
O6 K2 K5 41.90(7) 4_444 8_546
O2 K2 K5 94.24(7) 4_454 8_546
O4 K2 K5 127.55(7) . 8_546
O1W K2 K5 52.99(7) . 8_546
O7 K2 K1 48.73(8) . .
O11 K2 K1 50.94(7) . .
O9 K2 K1 175.25(8) . .
O6 K2 K1 100.35(7) 4_444 .
O2 K2 K1 98.43(7) 4_454 .
O4 K2 K1 108.23(7) . .
O1W K2 K1 47.34(5) . .
K5 K2 K1 59.97(2) 8_546 .
O7 K2 K4 113.30(8) . 4_454
O11 K2 K4 102.96(7) . 4_454
O9 K2 K4 85.90(7) . 4_454
O6 K2 K4 40.98(6) 4_444 4_454
O2 K2 K4 39.35(6) 4_454 4_454
O4 K2 K4 161.13(7) . 4_454
O1W K2 K4 44.47(5) . 4_454
K5 K2 K4 57.34(2) 8_546 4_454
K1 K2 K4 89.960(19) . 4_454
O7 K2 H1A 73.6 . .
O11 K2 H1A 98.8 . .
O9 K2 H1A 115.4 . .
O6 K2 H1A 76.3 4_444 .
O2 K2 H1A 40.0 4_454 .
O4 K2 H1A 156.4 . .
O1W K2 H1A 16.5 . .
K5 K2 H1A 66.8 8_546 .
K1 K2 H1A 59.9 . .
K4 K2 H1A 39.9 4_454 .
O5 K3 O1 88.61(11) 7_454 7_444
O5 K3 O3 130.90(10) 7_454 .
O1 K3 O3 133.79(10) 7_444 .
O5 K3 O12 142.20(10) 7_454 .
O1 K3 O12 83.12(9) 7_444 .
O3 K3 O12 77.18(9) . .
O5 K3 O8 84.69(11) 7_454 .
O1 K3 O8 137.90(10) 7_444 .
O3 K3 O8 77.30(10) . .
O12 K3 O8 77.40(9) . .
O5 K3 O10 81.34(10) 7_454 6
O1 K3 O10 87.37(10) 7_444 6
O3 K3 O10 78.11(10) . 6
O12 K3 O10 134.64(9) . 6
O8 K3 O10 132.12(10) . 6
O5 K3 O1W 72.16(10) 7_454 2_554
O1 K3 O1W 82.91(9) 7_444 2_554
O3 K3 O1W 126.71(9) . 2_554
O12 K3 O1W 70.24(8) . 2_554
O8 K3 O1W 55.48(9) . 2_554
O10 K3 O1W 151.90(9) 6 2_554
O5 K3 K5 108.57(8) 7_454 7_444
O1 K3 K5 47.68(7) 7_444 7_444
O3 K3 K5 118.34(7) . 7_444
O12 K3 K5 42.28(6) . 7_444
O8 K3 K5 95.78(7) . 7_444
O10 K3 K5 132.08(7) 6 7_444
O1W K3 K5 52.82(7) 2_554 7_444
O5 K3 K4 49.88(7) 7_454 3
O1 K3 K4 49.38(7) 7_444 3
O3 K3 K4 174.41(8) . 3
O12 K3 K4 99.60(6) . 3
O8 K3 K4 97.60(7) . 3
O10 K3 K4 107.23(7) 6 3
O1W K3 K4 47.70(5) 2_554 3
K5 K3 K4 59.46(2) 7_444 3
O5 K3 K1 109.62(9) 7_454 .
O1 K3 K1 104.53(7) 7_444 .
O3 K3 K1 85.58(7) . .
O12 K3 K1 39.21(6) . .
O8 K3 K1 41.28(7) . .
O10 K3 K1 163.68(7) 6 .
O1W K3 K1 43.22(5) 2_554 .
K5 K3 K1 57.21(2) 7_444 .
K4 K3 K1 89.061(18) 3 .
O2 K4 O2 180.0 5_444 .
O2 K4 O6 78.52(10) 5_444 5_454
O2 K4 O6 101.48(10) . 5_454
O2 K4 O6 101.48(10) 5_444 1_545
O2 K4 O6 78.52(10) . 1_545
O6 K4 O6 180.000(1) 5_454 1_545
O2 K4 O1W 57.04(9) 5_444 8_445
O2 K4 O1W 122.96(9) . 8_445
O6 K4 O1W 71.60(9) 5_454 8_445
O6 K4 O1W 108.40(9) 1_545 8_445
O2 K4 O1W 122.96(9) 5_444 4_444
O2 K4 O1W 57.04(9) . 4_444
O6 K4 O1W 108.40(9) 5_454 4_444
O6 K4 O1W 71.60(9) 1_545 4_444
O1W K4 O1W 180.0 8_445 4_444
O2 K4 O1 135.06(9) 5_444 .
O2 K4 O1 44.94(9) . .
O6 K4 O1 82.94(9) 5_454 .
O6 K4 O1 97.06(9) 1_545 .
O1W K4 O1 78.34(8) 8_445 .
O1W K4 O1 101.66(8) 4_444 .
O2 K4 O1 44.94(9) 5_444 5_444
O2 K4 O1 135.06(9) . 5_444
O6 K4 O1 97.06(9) 5_454 5_444
O6 K4 O1 82.94(9) 1_545 5_444
O1W K4 O1 101.66(8) 8_445 5_444
O1W K4 O1 78.34(8) 4_444 5_444
O1 K4 O1 180.0 . 5_444
O2 K4 O5 89.54(10) 5_444 5_454
O2 K4 O5 90.46(10) . 5_454
O6 K4 O5 44.11(8) 5_454 5_454
O6 K4 O5 135.89(8) 1_545 5_454
O1W K4 O5 113.25(8) 8_445 5_454
O1W K4 O5 66.75(8) 4_444 5_454
O1 K4 O5 104.74(9) . 5_454
O1 K4 O5 75.26(9) 5_444 5_454
O2 K4 O5 90.46(10) 5_444 1_545
O2 K4 O5 89.54(10) . 1_545
O6 K4 O5 135.89(8) 5_454 1_545
O6 K4 O5 44.11(8) 1_545 1_545
O1W K4 O5 66.75(8) 8_445 1_545
O1W K4 O5 113.25(8) 4_444 1_545
O1 K4 O5 75.26(9) . 1_545
O1 K4 O5 104.74(9) 5_444 1_545
O5 K4 O5 180.00(13) 5_454 1_545
O2 K4 C1 157.80(10) 5_444 .
O2 K4 C1 22.20(10) . .
O6 K4 C1 93.13(10) 5_454 .
O6 K4 C1 86.87(10) 1_545 .
O1W K4 C1 100.86(10) 8_445 .
O1W K4 C1 79.14(10) 4_444 .
O1 K4 C1 22.76(9) . .
O1 K4 C1 157.24(9) 5_444 .
O5 K4 C1 98.75(10) 5_454 .
O5 K4 C1 81.25(10) 1_545 .
O2 K4 C1 22.20(10) 5_444 5_444
O2 K4 C1 157.80(10) . 5_444
O6 K4 C1 86.87(10) 5_454 5_444
O6 K4 C1 93.13(10) 1_545 5_444
O1W K4 C1 79.15(10) 8_445 5_444
O1W K4 C1 100.85(10) 4_444 5_444
O1 K4 C1 157.24(9) . 5_444
O1 K4 C1 22.76(9) 5_444 5_444
O5 K4 C1 81.25(10) 5_454 5_444
O5 K4 C1 98.75(10) 1_545 5_444
C1 K4 C1 180.0 . 5_444
O6 K5 O12 140.75(11) 5_454 7_444
O6 K5 O1S 99.4(3) 5_454 8_455
O12 K5 O1S 119.3(3) 7_444 8_455
O6 K5 O11 80.42(10) 5_454 8_445
O12 K5 O11 89.81(9) 7_444 8_445
O1S K5 O11 113.2(2) 8_455 8_445
O6 K5 O1 90.06(10) 5_454 .
O12 K5 O1 83.03(9) 7_444 .
O1S K5 O1 91.1(2) 8_455 .
O11 K5 O1 155.00(11) 8_445 .
O6 K5 O1W 71.22(9) 5_454 8_445
O12 K5 O1W 69.56(8) 7_444 8_445
O1S K5 O1W 165.0(3) 8_455 8_445
O11 K5 O1W 77.44(8) 8_445 8_445
O1 K5 O1W 77.62(8) . 8_445
O6 K5 K2 45.19(7) 5_454 8_445
O12 K5 K2 104.05(7) 7_444 8_445
O1S K5 K2 132.0(2) 8_455 8_445
O11 K5 K2 43.80(7) 8_445 8_445
O1 K5 K2 115.03(7) . 8_445
O1W K5 K2 48.57(5) 8_445 8_445
O6 K5 K3 106.18(8) 5_454 7_444
O12 K5 K3 45.54(7) 7_444 7_444
O1S K5 K3 127.0(2) 8_455 7_444
O11 K5 K3 116.40(7) 8_445 7_444
O1 K5 K3 44.35(7) . 7_444
O1W K5 K3 49.06(5) 8_445 7_444
K2 K5 K3 97.63(4) 8_445 7_444
O6 K5 K4 46.01(7) 5_454 .
O12 K5 K4 104.80(8) 7_444 .
O1S K5 K4 116.8(3) 8_455 .
O11 K5 K4 109.55(7) 8_445 .
O1 K5 K4 50.34(7) . .
O1W K5 K4 48.25(5) 8_445 .
K2 K5 K4 65.91(2) 8_445 .
K3 K5 K4 61.63(2) 7_444 .
O6 K5 K1 104.54(8) 5_454 7_444
O12 K5 K1 44.46(6) 7_444 7_444
O1S K5 K1 147.6(3) 8_455 7_444
O11 K5 K1 51.38(7) 8_445 7_444
O1 K5 K1 110.30(7) . 7_444
O1W K5 K1 47.33(5) 8_445 7_444
K2 K5 K1 61.00(2) 8_445 7_444
K3 K5 K1 66.33(2) 7_444 7_444
K4 K5 K1 95.58(3) . 7_444
O3 S1 O4 119.8(2) . .
O3 S1 C5 108.72(19) . .
O4 S1 C5 108.01(18) . .
O3 S1 C8 108.59(19) . .
O4 S1 C8 108.24(18) . .
C5 S1 C8 102.10(19) . .
O9 S2 O10 119.6(2) . .
O9 S2 C19 109.06(19) . .
O10 S2 C19 107.99(19) . .
O9 S2 C22 108.28(19) . .
O10 S2 C22 107.92(18) . .
C19 S2 C22 102.71(19) . .
C1 O1 K3 132.0(3) . 7_444
C1 O1 K5 138.2(3) . .
K3 O1 K5 87.97(9) 7_444 .
C1 O1 K4 86.5(2) . .
K3 O1 K4 87.75(9) 7_444 .
K5 O1 K4 82.78(8) . .
C1S O1S K5 172.5(11) 2_554 8_556
K1 O1W K4 159.11(14) . 4_454
K1 O1W K2 84.37(7) . .
K4 O1W K2 91.03(8) 4_454 .
K1 O1W K3 92.20(8) . 2_554
K4 O1W K3 83.95(7) 4_454 2_554
K2 O1W K3 156.55(14) . 2_554
K1 O1W K5 80.02(9) . 8_546
K4 O1W K5 79.09(8) 4_454 8_546
K2 O1W K5 78.44(8) . 8_546
K3 O1W K5 78.12(8) 2_554 8_546
K1 O1W H1A 129.3 . .
K4 O1W H1A 67.1 4_454 .
K2 O1W H1A 70.6 . .
K3 O1W H1A 127.0 2_554 .
K5 O1W H1A 132.8 8_546 .
K1 O1W H1B 81.1 . .
K4 O1W H1B 119.8 4_454 .
K2 O1W H1B 102.3 . .
K3 O1W H1B 100.1 2_554 .
K5 O1W H1B 160.9 8_546 .
H1A O1W H1B 63.3 . .
C1 O2 K4 101.6(3) . .
C1 O2 K2 125.5(3) . 4_444
K4 O2 K2 98.92(10) . 4_444
S1 O3 K3 176.4(2) . .
S1 O4 K2 133.13(19) . .
C14 O5 K3 151.4(3) . 7_454
C14 O5 K4 89.1(3) . 1_565
K3 O5 K4 89.48(9) 7_454 1_565
C14 O6 K5 140.6(3) . 5_454
C14 O6 K2 121.3(3) . 4_454
K5 O6 K2 92.91(10) 5_454 4_454
C14 O6 K4 100.0(3) . 1_565
K5 O6 K4 92.42(9) 5_454 1_565
K2 O6 K4 99.03(10) 4_454 1_565
C15 O7 K2 148.5(3) . .
C15 O7 K1 91.3(3) . .
K2 O7 K1 89.54(10) . .
C15 O8 K3 123.1(3) . .
C15 O8 K1 97.1(3) . .
K3 O8 K1 98.55(11) . .
S2 O9 K2 176.9(2) . .
S2 O10 K3 134.89(19) . 6_556
C28 O11 K2 134.6(3) . .
C28 O11 K5 133.3(3) . 8_546
K2 O11 K5 90.42(9) . 8_546
C28 O11 K1 87.1(2) . .
K2 O11 K1 86.43(9) . .
K5 O11 K1 83.76(8) 8_546 .
C28 O12 K5 134.2(3) . 7_444
C28 O12 K1 102.7(2) . .
K5 O12 K1 93.78(9) 7_444 .
C28 O12 K3 125.0(3) . .
K5 O12 K3 92.18(9) 7_444 .
K1 O12 K3 101.18(10) . .
O2 C1 O1 126.8(4) . .
O2 C1 C2 115.7(4) . .
O1 C1 C2 117.5(4) . .
O2 C1 K4 56.2(2) . .
O1 C1 K4 70.7(2) . .
C2 C1 K4 171.5(3) . .
C7 C2 C3 119.1(4) . .
C7 C2 C1 121.4(4) . .
C3 C2 C1 119.5(4) . .
C2 C3 C4 120.8(4) . .
C2 C3 H3A 119.6 . .
C4 C3 H3A 119.6 . .
C5 C4 C3 119.3(4) . .
C5 C4 H4A 120.3 . .
C3 C4 H4A 120.3 . .
C4 C5 C6 121.1(4) . .
C4 C5 S1 119.1(3) . .
C6 C5 S1 119.7(3) . .
C5 C6 C7 118.8(4) . .
C5 C6 H6A 120.6 . .
C7 C6 H6A 120.6 . .
C2 C7 C6 120.8(4) . .
C2 C7 H7A 119.6 . .
C6 C7 H7A 119.6 . .
C13 C8 C9 121.7(4) . .
C13 C8 S1 119.6(3) . .
C9 C8 S1 118.6(3) . .
C8 C9 C10 118.2(4) . .
C8 C9 H9A 120.9 . .
C10 C9 H9A 120.9 . .
C11 C10 C9 121.6(4) . .
C11 C10 H10A 119.2 . .
C9 C10 H10A 119.2 . .
C10 C11 C12 119.3(4) . .
C10 C11 C14 120.5(4) . .
C12 C11 C14 120.1(4) . .
C11 C12 C13 120.3(4) . .
C11 C12 H12A 119.8 . .
C13 C12 H12A 119.8 . .
C8 C13 C12 118.8(4) . .
C8 C13 H13A 120.6 . .
C12 C13 H13A 120.6 . .
O5 C14 O6 126.4(4) . .
O5 C14 C11 117.5(4) . .
O6 C14 C11 116.2(4) . .
O5 C14 K4 68.9(2) . 1_565
O6 C14 K4 57.9(2) . 1_565
C11 C14 K4 170.5(3) . 1_565
O7 C15 O8 126.9(4) . .
O7 C15 C16 117.2(4) . .
O8 C15 C16 116.0(4) . .
O7 C15 K1 66.5(2) . .
O8 C15 K1 60.6(2) . .
C16 C15 K1 172.5(3) . .
C21 C16 C17 119.5(4) . .
C21 C16 C15 121.0(4) . .
C17 C16 C15 119.5(4) . .
C18 C17 C16 120.5(4) . .
C18 C17 H17A 119.8 . .
C16 C17 H17A 119.8 . .
C19 C18 C17 119.2(4) 4_454 .
C19 C18 H18A 120.4 4_454 .
C17 C18 H18A 120.4 . .
C18 C19 C20 121.0(4) 4_444 .
C18 C19 S2 119.2(3) 4_444 .
C20 C19 S2 119.6(3) . .
C21 C20 C19 118.8(4) 4_444 .
C21 C20 H20A 120.6 4_444 .
C19 C20 H20A 120.6 . .
C16 C21 C20 120.9(4) . 4_454
C16 C21 H21A 119.6 . .
C20 C21 H21A 119.6 4_454 .
C27 C22 C23 121.3(4) . .
C27 C22 S2 120.5(3) . .
C23 C22 S2 118.2(3) . .
C22 C23 C24 118.6(4) . .
C22 C23 H23A 120.7 . .
C24 C23 H23A 120.7 . .
C23 C24 C25 121.2(4) . .
C23 C24 H24A 119.4 . .
C25 C24 H24A 119.4 . .
C26 C25 C24 119.0(4) . .
C26 C25 C28 121.3(4) . 4_454
C24 C25 C28 119.7(4) . 4_454
C25 C26 C27 120.7(4) . .
C25 C26 H26A 119.7 . .
C27 C26 H26A 119.7 . .
C22 C27 C26 119.2(4) . .
C22 C27 H27A 120.4 . .
C26 C27 H27A 120.4 . .
O11 C28 O12 126.0(4) . .
O11 C28 C25 117.4(4) . 4_444
O12 C28 C25 116.6(4) . 4_444
O11 C28 K1 70.6(2) . .
O12 C28 K1 55.4(2) . .
C25 C28 K1 172.0(3) 4_444 .
C1S N1S C3S 121.7(11) . .
C1S N1S C2S 127.9(11) . .
C3S N1S C2S 110.2(10) . .
O1S C1S N1S 128.0(14) 2_554 .
O1S C1S H1 116.0 2_554 .
N1S C1S H1 116.0 . .
N1S C2S H2 109.5 . .
N1S C2S H3 109.5 . .
H2 C2S H3 109.5 . .
N1S C2S H4 109.5 . .
H2 C2S H4 109.5 . .
H3 C2S H4 109.5 . .
N1S C3S H5 109.5 . .
N1S C3S H6 109.5 . .
H5 C3S H6 109.5 . .
N1S C3S H7 109.5 . .
H5 C3S H7 109.5 . .
H6 C3S H7 109.5 . .

loop_
_geom_bond_atom_site_label_1
_geom_bond_atom_site_label_2
_geom_bond_distance
_geom_bond_site_symmetry_2
K1 O12 2.771(3) 2_554
K1 O12 2.771(3) .
K1 O8 2.869(3) 2_554
K1 O8 2.869(3) .
K1 O1W 2.947(3) .
K1 O1W 2.947(3) 2_554
K1 O7 2.997(3) .
K1 O7 2.997(3) 2_554
K1 O11 3.102(3) 2_554
K1 O11 3.102(3) .
K1 C15 3.267(4) 2_554
K1 C15 3.267(4) .
K1 H1B 2.9369 .
K2 O7 2.654(4) .
K2 O11 2.706(3) .
K2 O9 2.735(3) .
K2 O6 2.777(3) 4_444
K2 O2 2.875(4) 4_454
K2 O4 2.907(3) .
K2 O1W 2.991(3) .
K2 K5 3.9087(15) 8_546
K2 K4 4.2670(10) 4_454
K2 H1A 2.8243 .
K3 O5 2.618(3) 7_454
K3 O1 2.737(3) 7_444
K3 O3 2.747(3) .
K3 O12 2.795(3) .
K3 O8 2.805(4) .
K3 O10 2.854(3) 6
K3 O1W 3.021(3) 2_554
K3 K5 3.9129(15) 7_444
K3 K4 4.0198(10) 3
K4 O2 2.738(3) 5_444
K4 O2 2.738(3) .
K4 O6 2.833(3) 5_454
K4 O6 2.833(3) 1_545
K4 O1W 2.990(3) 8_445
K4 O1W 2.990(3) 4_444
K4 O1 3.054(3) .
K4 O1 3.054(3) 5_444
K4 O5 3.074(3) 5_454
K4 O5 3.074(3) 1_545
K4 C1 3.229(4) .
K4 C1 3.229(4) 5_444
K5 O6 2.614(3) 5_454
K5 O12 2.634(3) 7_444
K5 O1S 2.716(8) 8_455
K5 O11 2.801(3) 8_445
K5 O1 2.895(3) .
K5 O1W 3.186(4) 8_445
K5 K2 3.9087(15) 8_445
K5 K3 3.9128(15) 7_444
K5 K1 3.9469(14) 7_444
S1 O3 1.433(3) .
S1 O4 1.442(3) .
S1 C5 1.764(4) .
S1 C8 1.770(4) .
S2 O9 1.435(3) .
S2 O10 1.441(3) .
S2 C19 1.765(4) .
S2 C22 1.771(4) .
O1 C1 1.251(5) .
O1 K3 2.737(3) 7_444
O1S C1S 1.152(16) 2_554
O1S K5 2.716(8) 8_556
O1W K4 2.990(3) 4_454
O1W K3 3.021(3) 2_554
O1W K5 3.186(4) 8_546
O1W H1A 0.8502 .
O1W H1B 0.8499 .
O2 C1 1.246(5) .
O2 K2 2.875(4) 4_444
O5 C14 1.237(5) .
O5 K3 2.618(3) 7_454
O5 K4 3.074(3) 1_565
O6 C14 1.261(5) .
O6 K5 2.614(3) 5_454
O6 K2 2.777(3) 4_454
O6 K4 2.833(3) 1_565
O7 C15 1.235(5) .
O8 C15 1.249(5) .
O10 K3 2.854(3) 6_556
O11 C28 1.247(5) .
O11 K5 2.801(3) 8_546
O12 C28 1.257(5) .
O12 K5 2.634(3) 7_444
C1 C2 1.516(5) .
C2 C7 1.383(6) .
C2 C3 1.390(6) .
C3 C4 1.391(6) .
C3 H3A 0.9300 .
C4 C5 1.376(6) .
C4 H4A 0.9300 .
C5 C6 1.390(6) .
C6 C7 1.397(6) .
C6 H6A 0.9300 .
C7 H7A 0.9300 .
C8 C13 1.379(6) .
C8 C9 1.385(6) .
C9 C10 1.389(6) .
C9 H9A 0.9300 .
C10 C11 1.374(6) .
C10 H10A 0.9300 .
C11 C12 1.386(6) .
C11 C14 1.520(6) .
C12 C13 1.402(6) .
C12 H12A 0.9300 .
C13 H13A 0.9300 .
C14 K4 3.295(4) 1_565
C15 C16 1.532(6) .
C16 C21 1.381(6) .
C16 C17 1.385(6) .
C17 C18 1.385(6) .
C17 H17A 0.9300 .
C18 C19 1.379(6) 4_454
C18 H18A 0.9300 .
C19 C18 1.378(6) 4_444
C19 C20 1.393(6) .
C20 C21 1.382(6) 4_444
C20 H20A 0.9300 .
C21 C20 1.382(6) 4_454
C21 H21A 0.9300 .
C22 C27 1.382(6) .
C22 C23 1.383(6) .
C23 C24 1.386(6) .
C23 H23A 0.9300 .
C24 C25 1.388(6) .
C24 H24A 0.9300 .
C25 C26 1.382(6) .
C25 C28 1.515(5) 4_454
C26 C27 1.388(6) .
C26 H26A 0.9300 .
C27 H27A 0.9300 .
C28 C25 1.515(5) 4_444
N1S C1S 1.395(15) .
N1S C3S 1.427(15) .
N1S C2S 1.455(14) .
C1S O1S 1.152(16) 2_554
C1S H1 0.9300 .
C2S H2 0.9600 .
C2S H3 0.9600 .
C2S H4 0.9600 .
C3S H5 0.9600 .
C3S H6 0.9600 .
C3S H7 0.9600 .

loop_
_geom_hbond_atom_site_label_D
_geom_hbond_atom_site_label_H
_geom_hbond_atom_site_label_A
_geom_hbond_distance_DH
_geom_hbond_distance_HA
_geom_hbond_distance_DA
_geom_hbond_angle_DHA
_geom_hbond_site_symmetry_A
O1W H1A O2 0.85 1.95 2.744(4) 155.2 4_454
O1W H1B O8 0.85 2.26 2.718(4) 113.6 2_554
